data_2229392
loop_
_publ_author_name
'Liu, Wen-Jing'
'Wei, Zhi-Qiang'
'Yue, Shan-Tang'

_publ_section_title
;
 Tetraaqua(2-hydroxyacetato-\k^2^<i>O</i>^1^,<i>O</i>^2^)magnesium
 nitrate
;
_journal_coeditor_code GO2005
_journal_issue 3
_journal_name_full 'Acta Crystallographica Section E'
_journal_page_first m374
_journal_paper_doi 10.1107/S1600536811006611
_journal_volume 67
_journal_year 2011
_chemical_formula_iupac '[Mg (C2 H3 O3) (H2 O)4] N O3'
_chemical_formula_moiety 'C2 H11 Mg O7 +, N O3 -'
_chemical_formula_sum 'C2 H11 Mg N O10'
_chemical_formula_weight 233.43
_chemical_name_systematic
;
Tetraaqua(2-hydroxyacetato-\k^2^<i>O</i>^1^,<i>O</i>^2^)magnesium nitrate
;
_space_group_IT_number 14
_symmetry_cell_setting monoclinic
_symmetry_space_group_name_Hall '-P 2yn'
_symmetry_space_group_name_H-M 'P 1 21/n 1'
_atom_sites_solution_hydrogens geom
_atom_sites_solution_primary direct
_atom_sites_solution_secondary difmap
_audit_creation_method SHELXL-97
_cell_angle_alpha 90.00
_cell_angle_beta 92.839(4)
_cell_angle_gamma 90.00
_cell_formula_units_Z 4
_cell_length_a 5.777(2)
_cell_length_b 7.171(3)
_cell_length_c 23.045(8)
_cell_measurement_reflns_used 1638
_cell_measurement_temperature 298(2)
_cell_measurement_theta_max 26.02
_cell_measurement_theta_min 2.84
_cell_volume 953.5(6)
_computing_cell_refinement 'SAINT (Bruker, 2001)'
_computing_data_collection 'SMART (Bruker, 2001)'
_computing_data_reduction 'SAINT (Bruker, 2001)'
_computing_molecular_graphics 'SHELXTL (Sheldrick, 2008)'
_computing_publication_material 'SHELXTL (Sheldrick, 2008)'
_computing_structure_refinement 'SHELXTL (Sheldrick, 2008)'
_computing_structure_solution 'SHELXTL (Sheldrick, 2008)'
_diffrn_ambient_temperature 298(2)
_diffrn_measured_fraction_theta_full 0.995
_diffrn_measured_fraction_theta_max 0.995
_diffrn_measurement_device_type 'Bruker SMART CCD area-detector'
_diffrn_measurement_method '\f and \w'
_diffrn_radiation_monochromator graphite
_diffrn_radiation_source 'fine-focus sealed tube'
_diffrn_radiation_type MoK\a
_diffrn_radiation_wavelength 0.71073
_diffrn_reflns_av_R_equivalents 0.0268
_diffrn_reflns_av_sigmaI/netI 0.0315
_diffrn_reflns_limit_h_max 6
_diffrn_reflns_limit_h_min -6
_diffrn_reflns_limit_k_max 6
_diffrn_reflns_limit_k_min -8
_diffrn_reflns_limit_l_max 27
_diffrn_reflns_limit_l_min -27
_diffrn_reflns_number 4632
_diffrn_reflns_theta_full 25.20
_diffrn_reflns_theta_max 25.20
_diffrn_reflns_theta_min 1.77
_exptl_absorpt_coefficient_mu 0.226
_exptl_absorpt_correction_T_max 0.960
_exptl_absorpt_correction_T_min 0.956
_exptl_absorpt_correction_type multi-scan
_exptl_absorpt_process_details '(SADABS; Bruker, 2001)'
_exptl_crystal_colour colorless
_exptl_crystal_density_diffrn 1.626
_exptl_crystal_density_meas 1.626
_exptl_crystal_density_method 'not measured'
_exptl_crystal_description block
_exptl_crystal_F_000 488
_exptl_crystal_size_max 0.20
_exptl_crystal_size_mid 0.18
_exptl_crystal_size_min 0.18
_refine_diff_density_max 0.291
_refine_diff_density_min -0.177
_refine_ls_extinction_method none
_refine_ls_goodness_of_fit_ref 1.058
_refine_ls_hydrogen_treatment mixed
_refine_ls_matrix_type full
_refine_ls_number_parameters 141
_refine_ls_number_reflns 1713
_refine_ls_number_restraints 0
_refine_ls_restrained_S_all 1.058
_refine_ls_R_factor_all 0.0528
_refine_ls_R_factor_gt 0.0437
_refine_ls_shift/su_max 0.000
_refine_ls_shift/su_mean 0.000
_refine_ls_structure_factor_coef Fsqd
_refine_ls_weighting_details 'calc w=1/[\s^2^(Fo^2^)+(0.0488P)^2^+0.7836P] where P=(Fo^2^+2Fc^2^)/3'
_refine_ls_weighting_scheme calc
_refine_ls_wR_factor_gt 0.1105
_refine_ls_wR_factor_ref 0.1152
_reflns_number_gt 1424
_reflns_number_total 1713
_reflns_threshold_expression I>2sigma(I)
_cod_data_source_file go2005.cif
_cod_data_source_block I
_cod_original_sg_symbol_H-M 'P 21/n'
_cod_database_code 2229392
_cod_database_fobs_code 2229392

loop_
_symmetry_equiv_pos_as_xyz
'x, y, z'
'-x+1/2, y+1/2, -z+1/2'
'-x, -y, -z'
'x-1/2, -y-1/2, z-1/2'

loop_
_atom_site_type_symbol
_atom_site_label
_atom_site_fract_x
_atom_site_fract_y
_atom_site_fract_z
_atom_site_U_iso_or_equiv
_atom_site_adp_type
_atom_site_calc_flag
_atom_site_refinement_flags
_atom_site_occupancy
_atom_site_disorder_assembly
_atom_site_disorder_group
Mg Mg1 0.03285(14) 0.16089(12) 0.12732(3) 0.0330(3) Uani d . 1 . .
O O2 -0.2625(3) 0.1820(3) 0.17242(7) 0.0381(5) Uani d . 1 . .
O O3W 0.3575(3) 0.1539(3) 0.09850(8) 0.0480(5) Uani d . 1 . .
H H3W1 0.4864 0.1697 0.1172 0.080(13) Uiso d R 1 . .
H H3W2 0.3969 0.1891 0.0652 0.054(9) Uiso d R 1 . .
O O1 0.1570(3) 0.2201(4) 0.21105(8) 0.0507(6) Uani d . 1 . .
O O1W -0.1370(3) 0.0888(3) 0.05123(8) 0.0431(5) Uani d . 1 . .
H H1W2 -0.1878 0.1479 0.0213 0.065 Uiso d R 1 . .
H H1W1 -0.1967 -0.0171 0.0433 0.065 Uiso d R 1 . .
O O4W 0.0493(4) -0.1211(3) 0.14223(9) 0.0520(6) Uani d . 1 . .
H H4W1 0.0047 -0.1825 0.1712 0.078 Uiso d R 1 . .
H H4W2 0.1424 -0.2007 0.1291 0.078 Uiso d R 1 . .
O O2W -0.0052(4) 0.4340(3) 0.10109(10) 0.0557(6) Uani d . 1 . .
H H2W1 0.0818 0.4998 0.0805 0.083 Uiso d R 1 . .
H H2W2 -0.1280 0.4991 0.0973 0.083 Uiso d R 1 . .
N N1 0.4889(4) 0.6773(3) 0.05397(10) 0.0436(6) Uani d . 1 . .
O O4 0.2764(4) 0.6940(3) 0.04229(10) 0.0606(6) Uani d . 1 . .
O O6 0.6310(4) 0.7402(3) 0.02097(9) 0.0599(6) Uani d . 1 . .
O O5 0.5496(4) 0.5979(5) 0.09917(11) 0.0840(9) Uani d . 1 . .
C C2 -0.0077(5) 0.2379(5) 0.25407(12) 0.0396(6) Uani d . 1 . .
C C1 -0.2471(4) 0.2188(4) 0.22541(11) 0.0337(6) Uani d . 1 . .
O O3 -0.4157(3) 0.2385(3) 0.25663(8) 0.0503(6) Uani d . 1 . .
H H1 0.004(5) 0.352(5) 0.2734(14) 0.052(9) Uiso d . 1 . .
H H3 0.294(6) 0.232(4) 0.2291(13) 0.048(8) Uiso d . 1 . .
H H2 0.019(5) 0.144(5) 0.2852(14) 0.055(9) Uiso d . 1 . .

loop_
_atom_site_aniso_label
_atom_site_aniso_U_11
_atom_site_aniso_U_22
_atom_site_aniso_U_33
_atom_site_aniso_U_12
_atom_site_aniso_U_13
_atom_site_aniso_U_23
Mg1 0.0246(4) 0.0441(5) 0.0305(4) -0.0018(4) 0.0053(3) -0.0009(4)
O2 0.0242(9) 0.0586(12) 0.0315(9) -0.0037(8) 0.0030(7) -0.0057(8)
O3W 0.0260(10) 0.0799(15) 0.0387(11) -0.0066(9) 0.0068(8) 0.0017(10)
O1 0.0214(10) 0.0941(17) 0.0368(10) -0.0028(10) 0.0024(8) -0.0129(10)
O1W 0.0464(11) 0.0480(11) 0.0342(10) -0.0048(9) -0.0040(8) 0.0008(8)
O4W 0.0674(14) 0.0443(12) 0.0464(11) 0.0072(10) 0.0232(10) 0.0089(9)
O2W 0.0463(12) 0.0447(12) 0.0769(15) -0.0032(10) 0.0127(11) 0.0100(11)
N1 0.0465(15) 0.0436(14) 0.0411(13) -0.0027(11) 0.0062(11) 0.0033(10)
O4 0.0420(13) 0.0704(16) 0.0692(15) -0.0009(11) 0.0007(10) 0.0225(12)
O6 0.0554(13) 0.0775(16) 0.0478(12) -0.0177(12) 0.0120(10) 0.0040(11)
O5 0.0578(16) 0.131(2) 0.0627(16) 0.0079(16) 0.0018(12) 0.0440(16)
C2 0.0284(14) 0.0565(18) 0.0343(14) -0.0019(13) 0.0048(11) -0.0107(14)
C1 0.0268(13) 0.0393(14) 0.0353(13) -0.0008(11) 0.0052(10) -0.0053(11)
O3 0.0283(10) 0.0824(16) 0.0408(10) -0.0016(10) 0.0083(8) -0.0188(11)

loop_
_atom_type_symbol
_atom_type_description
_atom_type_scat_dispersion_real
_atom_type_scat_dispersion_imag
_atom_type_scat_source
C C 0.0033 0.0016 'International Tables Vol C Tables 4.2.6.8 and 6.1.1.4'
H H 0.0000 0.0000 'International Tables Vol C Tables 4.2.6.8 and 6.1.1.4'
N N 0.0061 0.0033 'International Tables Vol C Tables 4.2.6.8 and 6.1.1.4'
O O 0.0106 0.0060 'International Tables Vol C Tables 4.2.6.8 and 6.1.1.4'
Mg Mg 0.0486 0.0363 'International Tables Vol C Tables 4.2.6.8 and 6.1.1.4'

loop_
_geom_angle_atom_site_label_1
_geom_angle_atom_site_label_2
_geom_angle_atom_site_label_3
_geom_angle_site_symmetry_1
_geom_angle_site_symmetry_3
_geom_angle
_geom_angle_publ_flag
O3W Mg1 O1W . . 97.25(8) ?
O3W Mg1 O2 . . 168.28(8) ?
O1W Mg1 O2 . . 94.47(8) ?
O3W Mg1 O4W . . 89.68(9) ?
O1W Mg1 O4W . . 84.85(9) ?
O2 Mg1 O4W . . 91.19(8) ?
O3W Mg1 O2W . . 90.83(9) ?
O1W Mg1 O2W . . 87.06(9) ?
O2 Mg1 O2W . . 89.95(9) ?
O4W Mg1 O2W . . 171.89(10) ?
O3W Mg1 O1 . . 91.56(8) ?
O1W Mg1 O1 . . 170.61(8) ?
O2 Mg1 O1 . . 76.73(8) ?
O4W Mg1 O1 . . 92.00(10) ?
O2W Mg1 O1 . . 96.07(10) ?
C1 O2 Mg1 . . 119.44(16) ?
Mg1 O3W H3W1 . . 129.3 ?
Mg1 O3W H3W2 . . 125.7 ?
H3W1 O3W H3W2 . . 98.8 ?
C2 O1 Mg1 . . 117.30(16) ?
C2 O1 H3 . . 106(2) ?
Mg1 O1 H3 . . 136(2) ?
Mg1 O1W H1W2 . . 134.9 ?
Mg1 O1W H1W1 . . 125.8 ?
H1W2 O1W H1W1 . . 98.7 ?
Mg1 O4W H4W1 . . 129.0 ?
Mg1 O4W H4W2 . . 128.8 ?
H4W1 O4W H4W2 . . 98.7 ?
Mg1 O2W H2W1 . . 129.4 ?
Mg1 O2W H2W2 . . 129.0 ?
H2W1 O2W H2W2 . . 98.7 ?
O5 N1 O6 . . 121.7(3) ?
O5 N1 O4 . . 117.7(2) ?
O6 N1 O4 . . 120.6(2) ?
O1 C2 C1 . . 108.6(2) ?
O1 C2 H1 . . 112(2) ?
C1 C2 H1 . . 109.3(19) ?
O1 C2 H2 . . 111.1(19) ?
C1 C2 H2 . . 111.3(19) ?
H1 C2 H2 . . 104(3) ?
O3 C1 O2 . . 124.6(2) ?
O3 C1 C2 . . 117.5(2) ?
O2 C1 C2 . . 117.8(2) ?

loop_
_geom_bond_atom_site_label_1
_geom_bond_atom_site_label_2
_geom_bond_site_symmetry_2
_geom_bond_distance
_geom_bond_publ_flag
Mg1 O3W . 2.021(2) yes
Mg1 O1W . 2.033(2) yes
Mg1 O2 . 2.0467(19) yes
Mg1 O4W . 2.052(2) yes
Mg1 O2W . 2.058(2) yes
Mg1 O1 . 2.069(2) yes
O2 C1 . 1.248(3) ?
O3W H3W1 . 0.8498 ?
O3W H3W2 . 0.8498 ?
O1 C2 . 1.413(3) ?
O1 H3 . 0.88(3) ?
O1W H1W2 . 0.8499 ?
O1W H1W1 . 0.8499 ?
O4W H4W1 . 0.8500 ?
O4W H4W2 . 0.8499 ?
O2W H2W1 . 0.8499 ?
O2W H2W2 . 0.8500 ?
N1 O5 . 1.223(3) ?
N1 O6 . 1.232(3) ?
N1 O4 . 1.250(3) ?
C2 C1 . 1.509(4) ?
C2 H1 . 0.94(3) ?
C2 H2 . 0.99(3) ?
C1 O3 . 1.247(3) ?

loop_
_geom_hbond_atom_site_label_D
_geom_hbond_atom_site_label_H
_geom_hbond_atom_site_label_A
_geom_hbond_site_symmetry_A
_geom_hbond_distance_DH
_geom_hbond_distance_HA
_geom_hbond_distance_DA
_geom_hbond_angle_DHA
O3W H3W1 O2 1_655 0.85 1.88 2.719(3) 167
O3W H3W2 O6 3_665 0.85 2.05 2.860(3) 160
O1 H3 O3 1_655 0.88(3) 1.76(3) 2.638(3) 172(3)
O1W H1W2 O4 3_565 0.85 1.90 2.747(3) 173
O1W H1W1 O6 1_445 0.85 2.06 2.905(3) 174
O4W H4W1 O3 2_445 0.85 1.85 2.687(3) 166
O4W H4W2 O4 1_545 0.85 2.31 3.014(3) 141
O2W H2W1 O4 . 0.85 2.02 2.860(3) 169
O2W H2W2 O5 1_455 0.85 2.00 2.826(3) 166
